data_7220930
loop_
_publ_author_name
'Zhang, Xueqiong'
'Gao, Yanfei'
'Liu, Houting'
'Liu, Zhiliang'

_publ_section_title
;
 Fabrication of porous metal--organic frameworks via a mixed-ligand
 strategy for highly selective and efficient dye adsorption in aqueous
 solution
;
_journal_issue 31
_journal_name_full CrystEngComm
_journal_page_first 6037
_journal_paper_doi 10.1039/C5CE00862J
_journal_volume 17
_journal_year 2015
_chemical_formula_sum 'C60 H40 N12 O12 Zn3'
_chemical_formula_weight 1320.17
_chemical_name_systematic
; 
 ? 
;
_space_group_IT_number 27
_symmetry_cell_setting orthorhombic
_symmetry_space_group_name_Hall 'P 2 -2c'
_symmetry_space_group_name_H-M 'P c c 2'
_atom_sites_solution_hydrogens geom
_atom_sites_solution_primary direct
_atom_sites_solution_secondary difmap
_audit_creation_method SHELXL-97
_audit_update_record
;
2015-03-30 deposited with the CCDC.
2015-06-30 downloaded from the CCDC.
;
_cell_angle_alpha 90.00
_cell_angle_beta 90.00
_cell_angle_gamma 90.00
_cell_formula_units_Z 4
_cell_length_a 13.9914(2)
_cell_length_b 20.2561(4)
_cell_length_c 23.3703(5)
_cell_measurement_reflns_used 2984
_cell_measurement_temperature 293(2)
_cell_measurement_theta_max 66.9590
_cell_measurement_theta_min 7.6810
_cell_volume 6623.4(2)
_computing_structure_refinement 'SHELXL-97 (Sheldrick, 1997)'
_computing_structure_solution 'SHELXS-97 (Sheldrick, 1990)'
_diffrn_ambient_temperature 293(2)
_diffrn_measured_fraction_theta_full 1.000
_diffrn_measured_fraction_theta_max 1.000
_diffrn_measurement_device_type 'Xcalibur, Eos, Gemini'
_diffrn_radiation_monochromator graphite
_diffrn_radiation_source 'Enhance (Cu) X-ray Source'
_diffrn_radiation_type CuK\a
_diffrn_radiation_wavelength 1.54184
_diffrn_reflns_av_R_equivalents 0.0676
_diffrn_reflns_av_sigmaI/netI 0.1323
_diffrn_reflns_limit_h_max 15
_diffrn_reflns_limit_h_min -16
_diffrn_reflns_limit_k_max 12
_diffrn_reflns_limit_k_min -24
_diffrn_reflns_limit_l_max 27
_diffrn_reflns_limit_l_min -27
_diffrn_reflns_number 23257
_diffrn_reflns_theta_full 67.24
_diffrn_reflns_theta_max 67.24
_diffrn_reflns_theta_min 3.16
_exptl_absorpt_coefficient_mu 1.813
_exptl_absorpt_correction_T_max 0.8255
_exptl_absorpt_correction_T_min 0.7985
_exptl_absorpt_correction_type multi-scan
_exptl_absorpt_process_details sadabs
_exptl_crystal_colour colorless
_exptl_crystal_density_diffrn 1.324
_exptl_crystal_density_method 'not measured'
_exptl_crystal_description block
_exptl_crystal_F_000 2692
_exptl_crystal_size_max 0.13
_exptl_crystal_size_mid 0.12
_exptl_crystal_size_min 0.11
_platon_squeeze_details
;
;
_refine_diff_density_max 0.826
_refine_diff_density_min -1.477
_refine_diff_density_rms 0.148
_refine_ls_abs_structure_details 'Flack H D (1983), Acta Cryst. A39, 876-881'
_refine_ls_abs_structure_Flack 0.07(5)
_refine_ls_extinction_coef 0.00050(7)
_refine_ls_extinction_expression Fc^*^=kFc[1+0.001xFc^2^\l^3^/sin(2\q)]^-1/4^
_refine_ls_extinction_method SHELXL
_refine_ls_goodness_of_fit_ref 0.948
_refine_ls_hydrogen_treatment constr
_refine_ls_matrix_type full
_refine_ls_number_parameters 786
_refine_ls_number_reflns 11073
_refine_ls_number_restraints 2149
_refine_ls_restrained_S_all 0.893
_refine_ls_R_factor_all 0.1478
_refine_ls_R_factor_gt 0.0895
_refine_ls_shift/su_max 0.000
_refine_ls_shift/su_mean 0.000
_refine_ls_structure_factor_coef Fsqd
_refine_ls_weighting_details 'calc w=1/[\s^2^(Fo^2^)+(0.1507P)^2^+0.0000P] where P=(Fo^2^+2Fc^2^)/3'
_refine_ls_weighting_scheme calc
_refine_ls_wR_factor_gt 0.2142
_refine_ls_wR_factor_ref 0.2794
_reflns_number_gt 5625
_reflns_number_total 11073
_reflns_threshold_expression >2sigma(I)
_cod_data_source_file c5ce00862j2.cif
_cod_data_source_block exp_3547
_cod_depositor_comments 'Adding full bibliography for 7220928--7220930.cif.'
_cod_original_sg_symbol_H-M Pcc2
_cod_database_code 7220930

loop_
_symmetry_equiv_pos_as_xyz
'x, y, z'
'-x, -y, z'
'-x, y, z+1/2'
'x, -y, z+1/2'

loop_
_atom_site_label
_atom_site_type_symbol
_atom_site_fract_x
_atom_site_fract_y
_atom_site_fract_z
_atom_site_U_iso_or_equiv
_atom_site_adp_type
_atom_site_occupancy
_atom_site_symmetry_multiplicity
_atom_site_calc_flag
_atom_site_refinement_flags
Zn1 Zn -0.17753(9) 0.19515(7) 1.24702(6) 0.0531(4) Uani 1 1 d U
Zn2 Zn 0.63304(9) 0.22659(8) 0.99610(7) 0.0525(4) Uani 1 1 d U
Zn3 Zn -0.20712(10) 0.31495(8) 0.77921(7) 0.0621(4) Uani 1 1 d U
N1 N -0.0497(6) 0.2053(5) 1.2115(4) 0.0536(19) Uani 1 1 d U
N2 N 0.0922(6) 0.1820(5) 1.1762(4) 0.057(2) Uani 1 1 d U
N3 N 0.2659(6) -0.0242(5) 1.1626(4) 0.061(2) Uani 1 1 d U
N4 N 0.2325(6) -0.1222(4) 1.1989(4) 0.049(2) Uani 1 1 d U
N5 N 0.4218(6) 0.1850(4) 1.1145(4) 0.0487(18) Uani 1 1 d U
N6 N 0.5485(6) 0.2162(5) 1.0645(4) 0.0553(19) Uani 1 1 d U
N7 N 0.5279(6) 0.2444(5) 0.9378(4) 0.0580(19) Uani 1 1 d U
N8 N 0.3989(6) 0.2874(5) 0.8982(4) 0.0534(19) Uani 1 1 d U
N9 N 0.0636(6) 0.3206(5) 0.8547(5) 0.061(2) Uani 1 1 d U
N10 N -0.0788(7) 0.3031(6) 0.8184(5) 0.073(2) Uani 1 1 d U
N11 N 0.2774(7) 0.5102(5) 0.8601(5) 0.065(2) Uani 1 1 d U
N12 N 0.2614(7) 0.6093(5) 0.8245(5) 0.062(2) Uani 1 1 d U
O1 O -0.1674(7) 0.3312(4) 1.2312(4) 0.076(2) Uani 1 1 d U
O2 O -0.2806(6) 0.2584(6) 1.2427(5) 0.085(2) Uani 1 1 d U
O3 O 0.5959(7) 0.0904(4) 0.9870(4) 0.077(2) Uani 1 1 d U
O4 O 0.7128(6) 0.1566(5) 0.9664(4) 0.073(2) Uani 1 1 d U
O5 O 0.8051(6) -0.1598(5) 0.8241(4) 0.066(2) Uani 1 1 d U
O6 O 0.9327(6) -0.0934(5) 0.8091(4) 0.080(3) Uani 1 1 d U
O7 O 0.7540(9) 0.2782(7) 1.0767(7) 0.130(4) Uani 1 1 d U
O8 O 0.7045(7) 0.3054(5) 0.9929(5) 0.091(2) Uani 1 1 d U
O9 O -0.2108(7) 0.3349(5) 0.6971(5) 0.092(3) Uani 1 1 d U
O10 O -0.1124(8) 0.4141(6) 0.7127(5) 0.110(3) Uani 1 1 d U
O11 O -0.2474(6) 0.2280(4) 0.7897(4) 0.0681(19) Uani 1 1 d U
O12 O -0.3868(6) 0.2715(5) 0.7702(5) 0.087(3) Uani 1 1 d U
H12 H -0.3530 0.3034 0.7628 0.131 Uiso 1 1 calc R
C1 C -0.2544(8) 0.3139(7) 1.2345(6) 0.067(3) Uani 1 1 d U
C2 C -0.3255(9) 0.3682(7) 1.2313(6) 0.075(3) Uani 1 1 d U
C3 C -0.4233(8) 0.3567(7) 1.2396(6) 0.073(3) Uani 1 1 d U
H3 H -0.4442 0.3134 1.2440 0.088 Uiso 1 1 calc R
C4 C -0.4896(8) 0.4067(6) 1.2415(6) 0.068(3) Uani 1 1 d U
H4 H -0.5521 0.3965 1.2518 0.081 Uiso 1 1 calc R
C5 C -0.4663(8) 0.4744(7) 1.2283(6) 0.074(3) Uani 1 1 d U
C6 C -0.3667(9) 0.4855(8) 1.2167(7) 0.086(3) Uani 1 1 d U
H6 H -0.3463 0.5278 1.2072 0.103 Uiso 1 1 calc R
C7 C -0.3002(9) 0.4349(7) 1.2192(6) 0.079(3) Uani 1 1 d U
H7 H -0.2363 0.4449 1.2126 0.095 Uiso 1 1 calc R
C8 C 0.0259(7) 0.1692(6) 1.2147(5) 0.058(2) Uani 1 1 d U
H8 H 0.0332 0.1365 1.2423 0.070 Uiso 1 1 calc R
C9 C -0.0342(8) 0.2456(7) 1.1664(6) 0.073(3) Uani 1 1 d U
H9 H -0.0780 0.2758 1.1517 0.088 Uiso 1 1 calc R
C10 C 0.0560(9) 0.2350(7) 1.1455(6) 0.071(3) Uani 1 1 d U
H10 H 0.0867 0.2585 1.1166 0.086 Uiso 1 1 calc R
C11 C 0.1787(7) 0.1516(6) 1.1648(5) 0.055(2) Uani 1 1 d U
C12 C 0.1806(8) 0.0811(7) 1.1690(5) 0.061(2) Uani 1 1 d U
H12A H 0.1264 0.0576 1.1799 0.073 Uiso 1 1 calc R
C13 C 0.2659(7) 0.0488(6) 1.1564(5) 0.056(2) Uani 1 1 d U
C14 C 0.3463(7) 0.0786(6) 1.1383(5) 0.054(2) Uani 1 1 d U
H14 H 0.4014 0.0552 1.1292 0.065 Uiso 1 1 calc R
C15 C 0.3407(7) 0.1511(6) 1.1340(5) 0.053(2) Uani 1 1 d U
C16 C 0.2584(7) 0.1853(6) 1.1471(5) 0.056(2) Uani 1 1 d U
H16 H 0.2569 0.2310 1.1440 0.067 Uiso 1 1 calc R
C17 C 0.2170(8) -0.0562(6) 1.2041(5) 0.061(2) Uani 1 1 d U
H17 H 0.1789 -0.0363 1.2317 0.074 Uiso 1 1 calc R
C18 C 0.2917(8) -0.1268(7) 1.1527(5) 0.067(3) Uani 1 1 d U
H18 H 0.3133 -0.1670 1.1385 0.080 Uiso 1 1 calc R
C19 C 0.3171(9) -0.0667(6) 1.1286(6) 0.067(3) Uani 1 1 d U
H19 H 0.3574 -0.0577 1.0980 0.080 Uiso 1 1 calc R
C20 C 0.4571(8) 0.2433(6) 1.1387(5) 0.064(3) Uani 1 1 d U
H20 H 0.4308 0.2655 1.1698 0.076 Uiso 1 1 calc R
C21 C 0.5366(8) 0.2622(7) 1.1091(5) 0.064(2) Uani 1 1 d U
H21 H 0.5754 0.2984 1.1169 0.077 Uiso 1 1 calc R
C22 C 0.4782(7) 0.1692(6) 1.0709(5) 0.052(2) Uani 1 1 d U
H22 H 0.4712 0.1320 1.0481 0.063 Uiso 1 1 calc R
C23 C 0.6714(9) 0.0966(7) 0.9678(5) 0.064(2) Uani 1 1 d U
C24 C 0.7279(8) 0.0448(6) 0.9378(5) 0.063(3) Uani 1 1 d U
C25 C 0.6867(9) -0.0196(7) 0.9379(6) 0.072(3) Uani 1 1 d U
H25 H 0.6316 -0.0285 0.9588 0.086 Uiso 1 1 calc R
C26 C 0.7326(9) -0.0701(7) 0.9050(6) 0.077(3) Uani 1 1 d U
H26 H 0.7051 -0.1118 0.9033 0.092 Uiso 1 1 calc R
C27 C 0.8175(9) -0.0582(7) 0.8754(6) 0.067(3) Uani 1 1 d U
C28 C 0.8612(8) 0.0066(7) 0.8800(6) 0.067(3) Uani 1 1 d U
H28 H 0.9197 0.0154 0.8627 0.081 Uiso 1 1 calc R
C29 C 0.8141(9) 0.0551(7) 0.9108(6) 0.074(3) Uani 1 1 d U
H29 H 0.8419 0.0967 0.9133 0.089 Uiso 1 1 calc R
C30 C 0.8561(9) -0.1084(7) 0.8347(6) 0.070(3) Uani 1 1 d U
C31 C 0.7547(10) 0.3156(8) 1.0325(8) 0.088(3) Uani 1 1 d U
C32 C 0.8265(12) 0.3716(9) 1.0317(8) 0.107(3) Uani 1 1 d U
H32 H 0.7771 0.4059 1.0325 0.128 Uiso 1 1 calc R
C33 C 0.8690(11) 0.3929(8) 1.0861(8) 0.104(3) Uani 1 1 d U
H33 H 0.8537 0.3735 1.1210 0.124 Uiso 1 1 calc R
C34 C 0.9360(13) 0.4458(9) 1.0808(8) 0.114(4) Uani 1 1 d U
H34 H 0.9640 0.4617 1.1142 0.137 Uiso 1 1 calc R
C35 C 0.9621(12) 0.4749(9) 1.0304(8) 0.112(4) Uani 1 1 d U
C36 C 0.9337(12) 0.4431(9) 0.9782(7) 0.115(4) Uani 1 1 d U
H36 H 0.9608 0.4554 0.9434 0.138 Uiso 1 1 calc R
C37 C 0.8593(11) 0.3898(8) 0.9807(7) 0.101(3) Uani 1 1 d U
H37 H 0.8367 0.3699 0.9475 0.121 Uiso 1 1 calc R
C38 C 0.4892(9) 0.1997(7) 0.9009(5) 0.065(2) Uani 1 1 d U
H38 H 0.5143 0.1580 0.8936 0.078 Uiso 1 1 calc R
C39 C 0.4078(9) 0.2248(6) 0.8758(6) 0.064(3) Uani 1 1 d U
H39 H 0.3677 0.2040 0.8497 0.076 Uiso 1 1 calc R
C40 C 0.4718(8) 0.2959(6) 0.9362(6) 0.061(2) Uani 1 1 d U
H40 H 0.4805 0.3336 0.9583 0.073 Uiso 1 1 calc R
C41 C 0.3206(7) 0.3317(6) 0.8869(5) 0.055(2) Uani 1 1 d U
C42 C 0.2329(8) 0.3041(6) 0.8794(5) 0.060(2) Uani 1 1 d U
H42 H 0.2241 0.2588 0.8833 0.072 Uiso 1 1 calc R
C43 C 0.1566(8) 0.3455(6) 0.8657(5) 0.060(2) Uani 1 1 d U
C44 C 0.1701(8) 0.4152(6) 0.8620(5) 0.061(2) Uani 1 1 d U
H44 H 0.1191 0.4439 0.8561 0.074 Uiso 1 1 calc R
C45 C 0.2607(8) 0.4375(6) 0.8676(5) 0.057(2) Uani 1 1 d U
C46 C 0.3415(8) 0.4004(6) 0.8815(5) 0.058(2) Uani 1 1 d U
H46 H 0.4020 0.4184 0.8867 0.069 Uiso 1 1 calc R
C47 C 0.0245(9) 0.2683(7) 0.8848(7) 0.081(3) Uani 1 1 d U
H47 H 0.0530 0.2449 0.9144 0.097 Uiso 1 1 calc R
C48 C -0.0636(9) 0.2581(8) 0.8623(7) 0.082(3) Uani 1 1 d U
H48 H -0.1069 0.2261 0.8744 0.099 Uiso 1 1 calc R
C49 C 0.0013(8) 0.3382(7) 0.8140(6) 0.064(2) Uani 1 1 d U
H49 H 0.0124 0.3704 0.7865 0.077 Uiso 1 1 calc R
C50 C 0.2240(8) 0.5452(6) 0.8241(6) 0.065(3) Uani 1 1 d U
H50 H 0.1722 0.5301 0.8029 0.078 Uiso 1 1 calc R
C51 C 0.3395(9) 0.6047(7) 0.8603(6) 0.073(3) Uani 1 1 d U
H51 H 0.3811 0.6397 0.8667 0.088 Uiso 1 1 calc R
C52 C 0.3494(8) 0.5500(7) 0.8834(6) 0.073(3) Uani 1 1 d U
H52 H 0.3950 0.5380 0.9105 0.088 Uiso 1 1 calc R
C53 C -0.1616(12) 0.3866(9) 0.6811(8) 0.104(4) Uani 1 1 d U
H53 H -0.1664 0.4015 0.6436 0.125 Uiso 1 1 calc R
C54 C -0.3345(8) 0.2220(8) 0.7811(6) 0.068(3) Uani 1 1 d U
C55 C -0.3863(8) 0.1565(7) 0.7805(5) 0.064(2) Uani 1 1 d U
C56 C -0.3337(9) 0.1009(7) 0.7948(6) 0.072(3) Uani 1 1 d U
H56 H -0.2698 0.1048 0.8055 0.087 Uiso 1 1 calc R
C57 C -0.3788(8) 0.0373(7) 0.7930(6) 0.071(3) Uani 1 1 d U
H57 H -0.3437 -0.0007 0.8005 0.085 Uiso 1 1 calc R
C58 C -0.4770(7) 0.0330(6) 0.7799(5) 0.059(3) Uani 1 1 d U
C59 C -0.5249(8) 0.0907(7) 0.7633(5) 0.071(3) Uani 1 1 d U
H59 H -0.5882 0.0874 0.7515 0.085 Uiso 1 1 calc R
C60 C -0.4823(8) 0.1522(7) 0.7637(5) 0.072(3) Uani 1 1 d U
H60 H -0.5163 0.1897 0.7531 0.086 Uiso 1 1 calc R

loop_
_atom_site_aniso_label
_atom_site_aniso_U_11
_atom_site_aniso_U_22
_atom_site_aniso_U_33
_atom_site_aniso_U_23
_atom_site_aniso_U_13
_atom_site_aniso_U_12
Zn1 0.0406(7) 0.0598(9) 0.0589(8) 0.0029(8) 0.0069(6) 0.0026(7)
Zn2 0.0379(6) 0.0656(10) 0.0540(7) -0.0012(8) 0.0040(6) -0.0012(7)
Zn3 0.0488(8) 0.0640(10) 0.0737(10) -0.0064(9) -0.0063(8) -0.0045(8)
N1 0.034(3) 0.060(5) 0.067(4) -0.009(4) 0.011(3) -0.002(4)
N2 0.046(4) 0.064(5) 0.062(4) 0.016(4) 0.007(4) 0.011(4)
N3 0.055(4) 0.057(5) 0.072(4) 0.004(4) 0.009(4) -0.008(4)
N4 0.039(4) 0.036(4) 0.073(5) -0.005(4) -0.006(4) -0.017(4)
N5 0.039(3) 0.056(4) 0.051(4) -0.005(4) 0.007(3) -0.012(3)
N6 0.037(3) 0.070(4) 0.059(4) -0.009(4) 0.006(3) -0.001(4)
N7 0.036(3) 0.072(5) 0.066(4) 0.003(4) -0.005(3) -0.001(4)
N8 0.044(4) 0.055(4) 0.060(4) -0.010(4) -0.009(4) 0.001(4)
N9 0.041(4) 0.060(5) 0.082(5) 0.011(4) -0.011(4) -0.009(4)
N10 0.051(4) 0.082(5) 0.086(5) 0.026(5) -0.012(4) -0.016(4)
N11 0.056(4) 0.061(5) 0.078(5) 0.006(4) -0.010(4) -0.009(4)
N12 0.054(4) 0.053(5) 0.079(5) 0.008(5) -0.004(4) 0.004(4)
O1 0.082(5) 0.051(5) 0.096(6) 0.001(4) 0.003(5) 0.018(4)
O2 0.080(5) 0.093(5) 0.081(5) 0.005(5) -0.004(5) 0.004(5)
O3 0.097(6) 0.044(4) 0.090(6) -0.010(4) 0.028(5) -0.001(4)
O4 0.061(4) 0.082(5) 0.076(4) -0.017(4) 0.011(3) -0.002(4)
O5 0.061(4) 0.071(5) 0.065(4) -0.002(4) 0.001(4) -0.005(4)
O6 0.064(5) 0.075(6) 0.101(6) -0.032(5) 0.027(5) -0.008(5)
O7 0.119(7) 0.128(8) 0.143(9) 0.006(8) 0.017(7) -0.026(7)
O8 0.082(4) 0.099(5) 0.093(5) 0.003(5) -0.002(4) -0.032(4)
O9 0.094(5) 0.090(6) 0.091(5) 0.008(5) -0.008(5) -0.027(5)
O10 0.097(7) 0.113(8) 0.121(8) -0.003(7) -0.015(6) -0.036(6)
O11 0.059(4) 0.061(4) 0.085(4) 0.012(4) -0.011(4) -0.010(4)
O12 0.069(5) 0.089(6) 0.103(7) -0.002(6) -0.022(5) -0.024(5)
C1 0.049(4) 0.074(6) 0.079(5) 0.006(5) -0.001(4) 0.040(5)
C2 0.059(5) 0.077(6) 0.088(6) 0.005(5) 0.007(5) 0.015(5)
C3 0.062(5) 0.073(6) 0.085(6) 0.010(5) -0.006(5) 0.025(5)
C4 0.046(5) 0.067(6) 0.090(6) 0.019(6) 0.006(5) 0.012(5)
C5 0.049(5) 0.074(7) 0.101(7) -0.003(6) 0.008(5) 0.017(5)
C6 0.059(5) 0.090(7) 0.109(7) 0.011(7) -0.002(6) 0.013(6)
C7 0.052(5) 0.087(6) 0.098(6) 0.013(6) 0.000(5) 0.021(5)
C8 0.035(4) 0.070(5) 0.069(5) 0.007(5) 0.010(4) -0.003(4)
C9 0.051(5) 0.089(6) 0.080(6) 0.011(5) 0.016(5) 0.016(5)
C10 0.053(5) 0.083(6) 0.078(6) 0.005(5) 0.010(5) 0.003(5)
C11 0.043(4) 0.061(5) 0.061(4) 0.010(4) 0.005(4) -0.002(4)
C12 0.051(4) 0.068(5) 0.064(5) 0.007(4) 0.013(4) -0.003(4)
C13 0.051(4) 0.050(4) 0.066(4) 0.002(4) 0.003(4) 0.004(4)
C14 0.045(4) 0.052(5) 0.065(4) -0.004(4) 0.013(4) -0.003(4)
C15 0.048(4) 0.054(4) 0.055(4) -0.005(4) 0.012(4) -0.008(4)
C16 0.046(4) 0.054(5) 0.068(5) 0.001(4) 0.016(4) 0.002(4)
C17 0.063(5) 0.051(5) 0.070(5) -0.003(5) 0.013(5) 0.008(5)
C18 0.057(5) 0.070(6) 0.072(6) 0.001(5) 0.004(5) 0.004(5)
C19 0.064(5) 0.067(6) 0.069(5) 0.000(5) 0.016(5) -0.005(5)
C20 0.059(5) 0.067(6) 0.065(5) -0.019(5) 0.008(5) -0.004(5)
C21 0.052(5) 0.078(5) 0.063(5) 0.003(5) 0.011(4) -0.015(5)
C22 0.034(4) 0.064(5) 0.059(5) -0.005(4) 0.005(4) -0.010(4)
C23 0.065(5) 0.065(5) 0.063(5) -0.014(5) 0.016(4) 0.006(5)
C24 0.056(5) 0.068(6) 0.065(5) -0.004(5) 0.005(5) -0.002(5)
C25 0.064(5) 0.080(6) 0.071(5) -0.020(5) 0.025(5) -0.001(5)
C26 0.070(5) 0.082(6) 0.079(5) -0.024(5) 0.017(5) 0.000(5)
C27 0.061(5) 0.072(6) 0.068(5) -0.028(5) 0.009(5) -0.006(5)
C28 0.054(5) 0.073(6) 0.075(5) -0.021(5) 0.005(5) -0.009(5)
C29 0.069(5) 0.077(6) 0.077(6) -0.027(5) 0.009(5) -0.005(5)
C30 0.055(6) 0.090(7) 0.066(6) -0.013(6) -0.003(5) -0.003(6)
C31 0.071(5) 0.095(6) 0.100(6) 0.007(6) 0.011(5) -0.058(5)
C32 0.112(7) 0.100(7) 0.107(7) -0.010(6) 0.003(6) -0.060(6)
C33 0.104(6) 0.104(7) 0.103(7) -0.005(6) -0.004(6) -0.064(6)
C34 0.121(8) 0.111(8) 0.110(8) -0.011(7) -0.004(7) -0.061(7)
C35 0.111(7) 0.117(8) 0.108(8) -0.013(7) 0.004(7) -0.074(7)
C36 0.123(8) 0.124(8) 0.099(8) 0.002(7) 0.002(7) -0.074(7)
C37 0.102(6) 0.100(7) 0.101(7) -0.013(6) 0.003(6) -0.066(6)
C38 0.057(5) 0.067(5) 0.071(5) -0.012(5) -0.012(4) 0.004(5)
C39 0.057(5) 0.066(6) 0.068(5) -0.012(5) -0.009(5) 0.011(5)
C40 0.045(4) 0.065(5) 0.072(5) -0.012(5) -0.012(4) 0.009(4)
C41 0.036(4) 0.061(4) 0.067(4) 0.001(4) -0.009(4) 0.001(4)
C42 0.048(4) 0.059(5) 0.073(5) 0.000(4) -0.011(4) -0.007(4)
C43 0.046(4) 0.062(5) 0.072(5) 0.010(4) -0.014(4) -0.014(4)
C44 0.044(4) 0.061(5) 0.078(5) 0.006(4) -0.010(4) -0.008(4)
C45 0.051(4) 0.052(5) 0.068(4) 0.002(4) -0.009(4) -0.010(4)
C46 0.047(4) 0.060(5) 0.066(5) 0.003(4) -0.007(4) 0.000(4)
C47 0.067(5) 0.082(6) 0.093(6) 0.023(6) -0.014(5) -0.006(5)
C48 0.062(5) 0.088(6) 0.097(6) 0.018(6) -0.018(5) -0.017(5)
C49 0.045(4) 0.066(5) 0.080(5) 0.012(5) -0.011(4) -0.009(4)
C50 0.053(5) 0.063(6) 0.079(6) 0.016(5) -0.009(5) -0.016(5)
C51 0.061(5) 0.071(6) 0.087(6) 0.007(6) -0.010(5) -0.005(6)
C52 0.049(5) 0.084(6) 0.086(6) 0.008(6) -0.013(5) 0.002(5)
C53 0.097(9) 0.113(10) 0.102(9) 0.007(8) -0.011(8) -0.044(8)
C54 0.047(5) 0.083(6) 0.074(5) 0.012(5) -0.010(5) -0.027(5)
C55 0.046(4) 0.084(6) 0.061(5) 0.013(5) -0.007(4) -0.005(5)
C56 0.054(5) 0.087(6) 0.076(6) 0.006(5) -0.010(5) -0.015(5)
C57 0.051(5) 0.081(7) 0.080(6) 0.011(6) -0.007(5) -0.015(5)
C58 0.047(5) 0.072(6) 0.058(5) 0.010(5) -0.009(5) -0.005(5)
C59 0.049(5) 0.087(6) 0.077(6) 0.006(5) -0.001(5) -0.009(5)
C60 0.062(5) 0.075(6) 0.077(6) -0.002(5) -0.003(5) -0.006(5)

loop_
_atom_type_symbol
_atom_type_description
_atom_type_scat_dispersion_real
_atom_type_scat_dispersion_imag
_atom_type_scat_source
C C 0.0181 0.0091 'International Tables Vol C Tables 4.2.6.8 and 6.1.1.4'
H H 0.0000 0.0000 'International Tables Vol C Tables 4.2.6.8 and 6.1.1.4'
N N 0.0311 0.0180 'International Tables Vol C Tables 4.2.6.8 and 6.1.1.4'
O O 0.0492 0.0322 'International Tables Vol C Tables 4.2.6.8 and 6.1.1.4'
Zn Zn -1.5491 0.6778 'International Tables Vol C Tables 4.2.6.8 and 6.1.1.4'

loop_
_geom_angle_atom_site_label_1
_geom_angle_atom_site_label_2
_geom_angle_atom_site_label_3
_geom_angle
_geom_angle_site_symmetry_1
_geom_angle_site_symmetry_3
O2 Zn1 O5 101.4(4) . 4_455
O2 Zn1 N1 125.7(4) . .
O5 Zn1 N1 122.4(4) 4_455 .
O2 Zn1 N4 100.0(4) . 2
O5 Zn1 N4 101.5(4) 4_455 2
N1 Zn1 N4 100.8(4) . 2
O8 Zn2 O4 107.5(4) . .
O8 Zn2 N6 115.8(5) . .
O4 Zn2 N6 123.4(4) . .
O8 Zn2 N7 101.9(4) . .
O4 Zn2 N7 107.8(4) . .
N6 Zn2 N7 97.2(4) . .
O11 Zn3 O9 108.4(4) . .
O11 Zn3 N12 122.5(4) . 2_565
O9 Zn3 N12 110.3(5) . 2_565
O11 Zn3 N10 95.5(4) . .
O9 Zn3 N10 119.2(4) . .
N12 Zn3 N10 100.8(5) 2_565 .
C8 N1 C9 104.9(9) . .
C8 N1 Zn1 131.2(8) . .
C9 N1 Zn1 122.2(8) . .
C8 N2 C11 131.3(10) . .
C8 N2 C10 104.4(10) . .
C11 N2 C10 124.2(10) . .
C17 N3 C19 112.3(10) . .
C17 N3 C13 123.1(10) . .
C19 N3 C13 124.6(10) . .
C17 N4 C18 103.5(10) . .
C17 N4 Zn1 127.8(8) . 2
C18 N4 Zn1 128.7(8) . 2
C22 N5 C20 107.6(9) . .
C22 N5 C15 127.8(9) . .
C20 N5 C15 124.6(9) . .
C22 N6 C21 106.9(9) . .
C22 N6 Zn2 125.7(8) . .
C21 N6 Zn2 126.3(8) . .
C40 N7 C38 106.0(10) . .
C40 N7 Zn2 126.4(8) . .
C38 N7 Zn2 126.4(8) . .
C40 N8 C39 107.3(10) . .
C40 N8 C41 127.5(10) . .
C39 N8 C41 124.9(10) . .
C49 N9 C47 107.9(10) . .
C49 N9 C43 129.1(11) . .
C47 N9 C43 122.8(10) . .
C49 N10 C48 106.2(10) . .
C49 N10 Zn3 130.3(9) . .
C48 N10 Zn3 123.1(8) . .
C50 N11 C52 110.1(11) . .
C50 N11 C45 120.6(10) . .
C52 N11 C45 129.2(10) . .
C51 N12 C50 103.7(11) . .
C51 N12 Zn3 132.0(9) . 2_565
C50 N12 Zn3 124.3(8) . 2_565
C1 O2 Zn1 113.7(8) . .
C23 O4 Zn2 113.9(7) . .
C30 O5 Zn1 113.8(8) . 4_654
C31 O8 Zn2 115.6(11) . .
C53 O9 Zn3 115.5(11) . .
C54 O11 Zn3 111.6(9) . .
O2 C1 O1 124.2(11) . .
O2 C1 C2 119.9(12) . .
O1 C1 C2 115.7(13) . .
C3 C2 C7 115.3(12) . .
C3 C2 C1 121.6(13) . .
C7 C2 C1 123.1(12) . .
C4 C3 C2 122.7(13) . .
C3 C4 C5 122.7(11) . .
C5 C5 C6 122.4(16) 2_465 .
C5 C5 C4 123.5(14) 2_465 .
C6 C5 C4 114.1(11) . .
C7 C6 C5 121.8(15) . .
C6 C7 C2 122.9(12) . .
N1 C8 N2 115.3(11) . .
N1 C9 C10 109.3(12) . .
C9 C10 N2 105.8(12) . .
C16 C11 N2 123.2(11) . .
C16 C11 C12 120.2(10) . .
N2 C11 C12 116.5(10) . .
C13 C12 C11 118.0(11) . .
C14 C13 C12 125.0(12) . .
C14 C13 N3 118.4(10) . .
C12 C13 N3 116.6(10) . .
C13 C14 C15 115.0(10) . .
C16 C15 N5 120.2(10) . .
C16 C15 C14 122.0(10) . .
N5 C15 C14 117.8(9) . .
C11 C16 C15 119.8(11) . .
N3 C17 N4 109.1(10) . .
N4 C18 C19 114.6(12) . .
N3 C19 C18 100.5(11) . .
C21 C20 N5 108.6(10) . .
C20 C21 N6 106.6(11) . .
N5 C22 N6 110.1(10) . .
O3 C23 O4 120.1(12) . .
O3 C23 C24 126.2(13) . .
O4 C23 C24 113.4(10) . .
C29 C24 C25 119.6(12) . .
C29 C24 C23 125.0(13) . .
C25 C24 C23 115.4(11) . .
C24 C25 C26 118.1(11) . .
C27 C26 C25 121.7(13) . .
C26 C27 C28 118.5(11) . .
C26 C27 C30 120.4(12) . .
C28 C27 C30 120.7(11) . .
C29 C28 C27 118.6(11) . .
C24 C29 C28 123.2(13) . .
O6 C30 O5 125.1(12) . .
O6 C30 C27 116.4(12) . .
O5 C30 C27 118.2(11) . .
O8 C31 O7 121.7(13) . .
O8 C31 C32 121.0(15) . .
O7 C31 C32 117.2(15) . .
C37 C32 C33 123.8(14) . .
C37 C32 C31 116.5(14) . .
C33 C32 C31 118.5(15) . .
C34 C33 C32 114.2(15) . .
C35 C34 C33 125.0(17) . .
C34 C35 C36 117.8(14) . .
C34 C35 C35 119.4(10) . 2_765
C36 C35 C35 120.6(9) . 2_765
C35 C36 C37 118.7(14) . .
C32 C37 C36 118.2(14) . .
N7 C38 C39 110.7(11) . .
N8 C39 C38 104.6(11) . .
N7 C40 N8 111.4(11) . .
C42 C41 C46 125.1(11) . .
C42 C41 N8 117.0(11) . .
C46 C41 N8 117.9(9) . .
C41 C42 C43 118.2(11) . .
C42 C43 N9 121.9(11) . .
C42 C43 C44 120.5(10) . .
N9 C43 C44 117.5(10) . .
C45 C44 C43 116.6(11) . .
C44 C45 C46 127.1(12) . .
C44 C45 N11 117.5(11) . .
C46 C45 N11 115.4(10) . .
C45 C46 C41 112.3(10) . .
C48 C47 N9 106.3(12) . .
C47 C48 N10 108.9(13) . .
N10 C49 N9 110.6(11) . .
N11 C50 N12 106.3(10) . .
C52 C51 N12 114.4(13) . .
C51 C52 N11 105.3(12) . .
O10 C53 O9 121.2(18) . .
O11 C54 O12 121.4(12) . .
O11 C54 C55 124.0(13) . .
O12 C54 C55 114.5(10) . .
C56 C55 C60 121.8(13) . .
C56 C55 C54 117.1(10) . .
C60 C55 C54 121.1(12) . .
C55 C56 C57 119.2(11) . .
C58 C57 C56 119.4(13) . .
C59 C58 C57 118.3(11) . .
C59 C58 C58 122.9(11) . 2_455
C57 C58 C58 118.6(14) . 2_455
C60 C59 C58 122.9(11) . .
C59 C60 C55 118.1(13) . .

loop_
_geom_bond_atom_site_label_1
_geom_bond_atom_site_label_2
_geom_bond_distance
_geom_bond_site_symmetry_2
Zn1 O2 1.932(10) .
Zn1 O5 1.954(9) 4_455
Zn1 N1 1.983(8) .
Zn1 N4 2.009(9) 2
Zn2 O8 1.885(9) .
Zn2 O4 1.933(9) .
Zn2 N6 1.999(9) .
Zn2 N7 2.038(9) .
Zn3 O11 1.865(9) .
Zn3 O9 1.961(11) .
Zn3 N12 2.012(10) 2_565
Zn3 N10 2.030(10) .
N1 C8 1.287(13) .
N1 C9 1.352(16) .
N2 C8 1.317(13) .
N2 C11 1.385(14) .
N2 C10 1.387(16) .
N3 C17 1.352(15) .
N3 C19 1.372(15) .
N3 C13 1.486(15) .
N4 C17 1.359(14) .
N4 C18 1.365(15) .
N4 Zn1 2.009(9) 2
N5 C22 1.328(13) .
N5 C20 1.400(14) .
N5 C15 1.403(13) .
N6 C22 1.376(13) .
N6 C21 1.409(15) .
N7 C40 1.306(14) .
N7 C38 1.362(15) .
N8 C40 1.364(14) .
N8 C39 1.377(14) .
N8 C41 1.442(14) .
N9 C49 1.339(15) .
N9 C47 1.383(17) .
N9 C43 1.420(13) .
N10 C49 1.331(15) .
N10 C48 1.389(17) .
N11 C50 1.330(15) .
N11 C52 1.402(16) .
N11 C45 1.501(15) .
N12 C51 1.380(16) .
N12 C50 1.400(14) .
N12 Zn3 2.012(10) 2_565
O1 C1 1.269(15) .
O2 C1 1.197(16) .
O3 C23 1.155(14) .
O4 C23 1.346(15) .
O5 C30 1.287(15) .
O5 Zn1 1.954(9) 4_654
O6 C30 1.264(15) .
O7 C31 1.28(2) .
O8 C31 1.181(18) .
O9 C53 1.308(18) .
O10 C53 1.152(18) .
O11 C54 1.240(13) .
O12 C54 1.268(16) .
C1 C2 1.485(16) .
C2 C3 1.402(17) .
C2 C7 1.425(19) .
C3 C4 1.375(15) .
C4 C5 1.442(17) .
C5 C5 1.40(2) 2_465
C5 C6 1.438(17) .
C6 C7 1.385(18) .
C9 C10 1.371(16) .
C11 C16 1.370(15) .
C11 C12 1.431(17) .
C12 C13 1.393(15) .
C13 C14 1.346(15) .
C14 C15 1.475(15) .
C15 C16 1.377(15) .
C18 C19 1.388(17) .
C20 C21 1.364(15) .
C23 C24 1.490(16) .
C24 C29 1.377(17) .
C24 C25 1.426(17) .
C25 C26 1.432(17) .
C26 C27 1.395(17) .
C27 C28 1.453(18) .
C27 C30 1.494(17) .
C28 C29 1.384(17) .
C31 C32 1.517(17) .
C32 C37 1.33(2) .
C32 C33 1.47(2) .
C33 C34 1.430(19) .
C34 C35 1.37(2) .
C35 C36 1.44(2) .
C35 C35 1.47(3) 2_765
C36 C37 1.502(19) .
C38 C39 1.378(16) .
C41 C42 1.359(15) .
C41 C46 1.427(16) .
C42 C43 1.395(16) .
C43 C44 1.427(17) .
C44 C45 1.351(15) .
C45 C46 1.396(15) .
C47 C48 1.356(18) .
C51 C52 1.241(18) .
C54 C55 1.512(17) .
C55 C56 1.386(18) .
C55 C60 1.402(15) .
C56 C57 1.436(18) .
C57 C58 1.410(15) .
C58 C59 1.403(16) .
C58 C58 1.48(2) 2_455
C59 C60 1.380(17) .

loop_
_platon_squeeze_void_nr
_platon_squeeze_void_average_x
_platon_squeeze_void_average_y
_platon_squeeze_void_average_z
_platon_squeeze_void_volume
_platon_squeeze_void_count_electrons
_platon_squeeze_void_content
1 -0.007 -0.007 0.039 719 238 ' '
2 -0.005 0.005 0.539 719 238 ' '
3 0.000 0.500 0.288 39 16 ' '
4 0.000 0.500 0.788 39 16 ' '
5 0.500 0.000 0.067 14 7 ' '
6 0.500 0.000 0.567 14 7 ' '
